data_4129784
loop_
_publ_author_name
'Mo, Fanyang'
'Lim, Hee Nam'
'Dong, Guangbin'

_publ_section_title
;
 Bifunctional Ligand-Assisted Catalytic Ketone \a-Alkenylation with
 Internal Alkynes: Controlled Synthesis of Enones and Mechanistic Studies.
;
_journal_issue 49
_journal_name_full 'Journal of the American Chemical Society'
_journal_page_first 15518
_journal_page_last 15527
_journal_paper_doi 10.1021/jacs.5b10466
_journal_volume 137
_journal_year 2015
_chemical_formula_moiety 'C21 H22 N2 O'
_chemical_formula_sum 'C21 H22 N2 O'
_chemical_formula_weight 318.40
_space_group_crystal_system triclinic
_space_group_IT_number 2
_space_group_name_Hall '-P 1'
_space_group_name_H-M_alt 'P -1'
_atom_sites_solution_hydrogens mixed
_audit_creation_method SHELXL-2013
_cell_angle_alpha 80.013(4)
_cell_angle_beta 80.135(4)
_cell_angle_gamma 83.526(4)
_cell_formula_units_Z 8
_cell_length_a 12.6341(5)
_cell_length_b 12.6344(6)
_cell_length_c 21.0063(9)
_cell_measurement_reflns_used 6296
_cell_measurement_temperature 100(2)
_cell_measurement_theta_max 75.75
_cell_measurement_theta_min 3.85
_cell_volume 3241.5(3)
_computing_cell_refinement 'CrysAlisPro V 1.171.37.31, Agilent Technologies'
_computing_data_collection 'CrysAlisPro V 1.171.37.31, Agilent Technologies'
_computing_data_reduction 'CrysAlisPro V 1.171.37.31, Agilent Technologies'
_computing_molecular_graphics 'XP SHELXTL/PC, Siemens Analytical'
_computing_publication_material 'XL SHELXTL/PC, Siemens Analytical'
_computing_structure_refinement 'Shelxl-2013, Sheldrick, G. M.'
_computing_structure_solution
;

SUPERFLIP.  Palatinus, L. and Chapuis, G., J. Appl. Cryst. 40, 786-790.
;
_diffrn_ambient_temperature 100(2)
_diffrn_measured_fraction_theta_full 0.994
_diffrn_measured_fraction_theta_max 0.965
_diffrn_measurement_device_type 'Agilent SuperNova with AtlasS2 CCD'
_diffrn_measurement_method \w-scans
_diffrn_radiation_type CuK\a
_diffrn_radiation_wavelength 1.54184
_diffrn_reflns_av_R_equivalents 0.0302
_diffrn_reflns_av_unetI/netI 0.0327
_diffrn_reflns_Laue_measured_fraction_full 0.994
_diffrn_reflns_Laue_measured_fraction_max 0.965
_diffrn_reflns_limit_h_max 14
_diffrn_reflns_limit_h_min -15
_diffrn_reflns_limit_k_max 14
_diffrn_reflns_limit_k_min -12
_diffrn_reflns_limit_l_max 25
_diffrn_reflns_limit_l_min -23
_diffrn_reflns_number 13095
_diffrn_reflns_point_group_measured_fraction_full 0.994
_diffrn_reflns_point_group_measured_fraction_max 0.965
_diffrn_reflns_theta_full 67.684
_diffrn_reflns_theta_max 75.899
_diffrn_reflns_theta_min 3.564
_diffrn_source 'sealed micro-focus tube'
_exptl_absorpt_coefficient_mu 0.630
_exptl_absorpt_correction_type none
_exptl_crystal_colour orange
_exptl_crystal_density_diffrn 1.305
_exptl_crystal_description prisms
_exptl_crystal_F_000 1360
_exptl_crystal_size_max 0.120
_exptl_crystal_size_mid 0.110
_exptl_crystal_size_min 0.040
_refine_diff_density_max 0.235
_refine_diff_density_min -0.226
_refine_diff_density_rms 0.040
_refine_ls_extinction_method none
_refine_ls_goodness_of_fit_ref 1.037
_refine_ls_hydrogen_treatment mixed
_refine_ls_matrix_type full
_refine_ls_number_parameters 894
_refine_ls_number_reflns 9475
_refine_ls_number_restraints 24
_refine_ls_restrained_S_all 1.043
_refine_ls_R_factor_all 0.0443
_refine_ls_R_factor_gt 0.0403
_refine_ls_shift/su_max 0.039
_refine_ls_shift/su_mean 0.008
_refine_ls_structure_factor_coef Fsqd
_refine_ls_weighting_details 'w=1/[\s^2^(Fo^2^)+(0.0654P)^2^+0.8415P] where P=(Fo^2^+2Fc^2^)/3'
_refine_ls_weighting_scheme calc
_refine_ls_wR_factor_gt 0.1165
_refine_ls_wR_factor_ref 0.1215
_reflns_Friedel_coverage 0.000
_reflns_number_gt 8583
_reflns_number_total 9475
_reflns_threshold_expression 'I > 2\s(I)'
_cod_data_source_file ja5b10466_si_019.cif
_cod_data_source_block 3l
_cod_database_code 4129784
_shelx_space_group_comment
;
The symmetry employed for this shelxl refinement is uniquely defined
by the following loop, which should always be used as a source of
symmetry information in preference to the above space-group names.
They are only intended as comments.
;
_shelx_estimated_absorpt_t_min 0.928
_shelx_estimated_absorpt_t_max 0.975
_shelxl_version_number 2013-4

loop_
_space_group_symop_operation_xyz
'x, y, z'
'-x, -y, -z'

loop_
_atom_site_label
_atom_site_type_symbol
_atom_site_fract_x
_atom_site_fract_y
_atom_site_fract_z
_atom_site_U_iso_or_equiv
_atom_site_adp_type
_atom_site_occupancy
_atom_site_site_symmetry_order
_atom_site_calc_flag
_atom_site_refinement_flags_posn
_atom_site_refinement_flags_adp
_atom_site_refinement_flags_occupancy
_atom_site_disorder_assembly
_atom_site_disorder_group
C1 C 0.34468(17) 0.65759(19) 0.13115(11) 0.0149(4) Uani 1 1 d . . . . .
H1A H 0.4107 0.6858 0.1041 0.018 Uiso 1 1 calc R U . . .
H1B H 0.3577 0.6370 0.1770 0.018 Uiso 1 1 calc R U . . .
C2 C 0.24763(19) 0.7433(2) 0.12671(11) 0.0171(4) Uani 1 1 d . . . . .
H2A H 0.2045 0.7476 0.1704 0.021 Uiso 1 1 calc R U . . .
H2B H 0.2716 0.8154 0.1070 0.021 Uiso 1 1 calc R U . . .
C3 C 0.18448(17) 0.70144(19) 0.08296(10) 0.0137(4) Uani 1 1 d . . . . .
C4 C 0.09618(18) 0.7449(2) 0.05378(10) 0.0186(4) Uani 1 1 d . . . . .
H4 H 0.0631 0.8148 0.0593 0.022 Uiso 1 1 calc R U . . .
C5 C 0.05692(18) 0.6812(2) 0.01537(11) 0.0205(5) Uani 1 1 d . . . . .
H5 H -0.0050 0.7068 -0.0047 0.025 Uiso 1 1 calc R U . . .
C6 C 0.10929(17) 0.5812(2) 0.00715(10) 0.0186(5) Uani 1 1 d . . . . .
H6 H 0.0825 0.5412 -0.0200 0.022 Uiso 1 1 calc R U . . .
C7 C 0.22892(16) 0.59701(19) 0.07248(10) 0.0140(4) Uani 1 1 d . . . . .
C8 C 0.35076(15) 0.46030(18) 0.12885(9) 0.0122(4) Uani 1 1 d . . . . .
C9 C 0.44532(15) 0.42455(18) 0.15360(10) 0.0129(4) Uani 1 1 d . . . . .
C10 C 0.44040(16) 0.31124(19) 0.18870(10) 0.0174(4) Uani 1 1 d . . . . .
H10A H 0.4237 0.3096 0.2366 0.021 Uiso 1 1 calc R U . . .
H10B H 0.5096 0.2678 0.1783 0.021 Uiso 1 1 calc R U . . .
C11 C 0.34858(17) 0.2685(2) 0.16292(12) 0.0217(5) Uani 1 1 d . . . . .
H11A H 0.3777 0.2296 0.1258 0.026 Uiso 1 1 calc R U . . .
H11B H 0.3076 0.2192 0.1979 0.026 Uiso 1 1 calc R U . . .
C12 C 0.27707(17) 0.36960(19) 0.14091(11) 0.0193(4) Uani 1 1 d . . . . .
H12A H 0.2497 0.3633 0.1004 0.023 Uiso 1 1 calc R U . . .
H12B H 0.2150 0.3818 0.1754 0.023 Uiso 1 1 calc R U . . .
C13 C 0.53815(16) 0.48852(18) 0.15033(10) 0.0135(4) Uani 1 1 d . . . . .
C14 C 0.58539(16) 0.54147(19) 0.09397(10) 0.0153(4) Uani 1 1 d . . . . .
C15 C 0.67388(17) 0.61615(19) 0.08180(10) 0.0156(4) Uani 1 1 d . . . . .
H15A H 0.6817 0.6401 0.1231 0.019 Uiso 1 1 calc R U . . .
H15B H 0.7433 0.5786 0.0647 0.019 Uiso 1 1 calc R U . . .
C16 C 0.57378(17) 0.48918(18) 0.21473(10) 0.0138(4) Uani 1 1 d . . . . .
C17 C 0.49598(17) 0.49974(18) 0.27037(10) 0.0155(4) Uani 1 1 d . . . . .
H17 H 0.4218 0.5011 0.2670 0.019 Uiso 1 1 calc R U . . .
C18 C 0.52477(17) 0.50819(19) 0.32963(10) 0.0173(4) Uani 1 1 d . . . . .
H18 H 0.4706 0.5173 0.3661 0.021 Uiso 1 1 calc R U . . .
C19 C 0.63390(18) 0.50340(19) 0.33603(10) 0.0173(4) Uani 1 1 d . . . . .
H19 H 0.6543 0.5099 0.3766 0.021 Uiso 1 1 calc R U . . .
C20 C 0.71197(18) 0.4890(2) 0.28203(11) 0.0189(4) Uani 1 1 d . . . . .
H20 H 0.7862 0.4834 0.2862 0.023 Uiso 1 1 calc R U . . .
C21 C 0.68247(16) 0.48273(19) 0.22222(10) 0.0158(4) Uani 1 1 d . . . . .
H21 H 0.7368 0.4739 0.1858 0.019 Uiso 1 1 calc R U . . .
C22 C 0.34301(17) 0.15937(19) 0.36602(11) 0.0159(5) Uani 1 1 d . . . . .
H22A H 0.3142 0.0925 0.3916 0.019 Uiso 1 1 calc R U . . .
H22B H 0.3632 0.1497 0.3196 0.019 Uiso 1 1 calc R U . . .
C23 C 0.25936(18) 0.2573(2) 0.37305(11) 0.0172(4) Uani 1 1 d . . . . .
H23A H 0.2544 0.3028 0.3301 0.021 Uiso 1 1 calc R U . . .
H23B H 0.1872 0.2339 0.3927 0.021 Uiso 1 1 calc R U . . .
C24 C 0.30291(19) 0.3174(2) 0.41773(11) 0.0182(5) Uani 1 1 d . . . . .
C25 C 0.26149(19) 0.4049(2) 0.44676(11) 0.0202(5) Uani 1 1 d . . . . .
H25 H 0.1916 0.4380 0.4413 0.024 Uiso 1 1 calc R U . . .
C26 C 0.3242(2) 0.4448(2) 0.48482(11) 0.0243(5) Uani 1 1 d . . . . .
H26 H 0.2993 0.5070 0.5047 0.029 Uiso 1 1 calc R U . . .
C27 C 0.4231(2) 0.3905(2) 0.49221(11) 0.0251(5) Uani 1 1 d . . . . .
H27 H 0.4641 0.4162 0.5193 0.030 Uiso 1 1 calc R U . . .
C28 C 0.40692(18) 0.27151(19) 0.42588(10) 0.0158(4) Uani 1 1 d . . . . .
C29 C 0.54378(17) 0.14702(19) 0.36860(11) 0.0175(4) Uani 1 1 d . . . . .
C30 C 0.57346(16) 0.05576(19) 0.34612(10) 0.0162(4) Uani 1 1 d . . . . .
C31 C 0.68961(17) 0.05732(19) 0.30987(12) 0.0204(5) Uani 1 1 d . . . . .
H31A H 0.6913 0.0734 0.2619 0.024 Uiso 1 1 calc R U . . .
H31B H 0.7319 -0.0124 0.3209 0.024 Uiso 1 1 calc R U . . .
C32 C 0.73235(18) 0.1484(2) 0.33528(13) 0.0241(5) Uani 1 1 d . . . . .
H32A H 0.7832 0.1878 0.3005 0.029 Uiso 1 1 calc R U . . .
H32B H 0.7700 0.1192 0.3730 0.029 Uiso 1 1 calc R U . . .
C33 C 0.63225(17) 0.22365(19) 0.35603(13) 0.0224(5) Uani 1 1 d . . . . .
H33A H 0.6384 0.2524 0.3961 0.027 Uiso 1 1 calc R U . . .
H33B H 0.6200 0.2844 0.3207 0.027 Uiso 1 1 calc R U . . .
C34 C 0.51117(16) -0.03816(18) 0.34808(10) 0.0137(4) Uani 1 1 d . . . . .
C35 C 0.45868(16) -0.08455(18) 0.40618(10) 0.0148(4) Uani 1 1 d D . . . .
C36 C 0.38482(17) -0.17385(19) 0.41795(10) 0.0168(4) Uani 1 1 d D . . . .
H36C H 0.4244 -0.2391 0.4066 0.020 Uiso 0.28 1 d R U P A .
H36D H 0.3278 -0.1551 0.3921 0.020 Uiso 0.28 1 d R U P . .
H36A H 0.4208 -0.2404 0.4362 0.020 Uiso 0.72 1 d R U P . .
H36B H 0.3635 -0.1834 0.3777 0.020 Uiso 0.72 1 d R U P . .
O2 O 0.29074(13) -0.14346(14) 0.46386(9) 0.0181(4) Uani 0.72 1 d D U P A 1
H2 H 0.2542 -0.1967 0.4775 0.027 Uiso 0.72 1 calc R U P A 1
O2A O 0.3443(4) -0.1916(4) 0.48732(18) 0.0196(10) Uiso 0.28 1 d D U P A 2
H2A1 H 0.2777 -0.1980 0.4931 0.029 Uiso 0.28 1 calc R U P A 2
C37 C 0.50883(15) -0.07348(18) 0.28437(10) 0.0128(4) Uani 1 1 d . . . . .
C38 C 0.49884(18) 0.00417(19) 0.22958(10) 0.0162(4) Uani 1 1 d . . . . .
H38 H 0.4972 0.0783 0.2331 0.019 Uiso 1 1 calc R U . . .
C39 C 0.49120(18) -0.0250(2) 0.16953(10) 0.0194(5) Uani 1 1 d . . . . .
H39 H 0.4826 0.0291 0.1328 0.023 Uiso 1 1 calc R U . . .
C40 C 0.49618(18) -0.1325(2) 0.16368(11) 0.0218(5) Uani 1 1 d . . . . .
H40 H 0.4907 -0.1527 0.1229 0.026 Uiso 1 1 calc R U . . .
C41 C 0.50919(17) -0.2109(2) 0.21718(11) 0.0183(4) Uani 1 1 d . . . . .
H41 H 0.5136 -0.2849 0.2128 0.022 Uiso 1 1 calc R U . . .
C42 C 0.51592(17) -0.18250(19) 0.27762(10) 0.0151(4) Uani 1 1 d . . . . .
H42 H 0.5253 -0.2369 0.3140 0.018 Uiso 1 1 calc R U . . .
C43 C 0.84292(17) 0.15272(19) 0.13537(11) 0.0152(4) Uani 1 1 d . . . . .
H43A H 0.9095 0.1800 0.1085 0.018 Uiso 1 1 calc R U . . .
H43B H 0.8536 0.1365 0.1818 0.018 Uiso 1 1 calc R U . . .
C44 C 0.74559(19) 0.2366(2) 0.12686(12) 0.0184(5) Uani 1 1 d . . . . .
H44A H 0.6995 0.2431 0.1694 0.022 Uiso 1 1 calc R U . . .
H44B H 0.7693 0.3083 0.1062 0.022 Uiso 1 1 calc R U . . .
C45 C 0.68734(17) 0.19002(19) 0.08277(10) 0.0147(4) Uani 1 1 d . . . . .
C46 C 0.60231(18) 0.2293(2) 0.04990(10) 0.0205(5) Uani 1 1 d . . . . .
H46 H 0.5688 0.3000 0.0520 0.025 Uiso 1 1 calc R U . . .
C47 C 0.56662(17) 0.1614(2) 0.01302(11) 0.0194(5) Uani 1 1 d . . . . .
H47 H 0.5063 0.1847 -0.0089 0.023 Uiso 1 1 calc R U . . .
C48 C 0.61961(17) 0.0609(2) 0.00894(10) 0.0167(4) Uani 1 1 d . . . . .
H48 H 0.5950 0.0174 -0.0172 0.020 Uiso 1 1 calc R U . . .
C49 C 0.73374(16) 0.08456(19) 0.07628(10) 0.0137(4) Uani 1 1 d . . . . .
C50 C 0.85132(15) -0.04723(18) 0.13830(9) 0.0125(4) Uani 1 1 d . . . . .
C51 C 0.94671(15) -0.08062(17) 0.16185(9) 0.0103(4) Uani 1 1 d . . . . .
C52 C 0.94322(16) -0.19235(18) 0.19957(10) 0.0155(4) Uani 1 1 d . . . . .
H52A H 0.9286 -0.1909 0.2473 0.019 Uiso 1 1 calc R U . . .
H52B H 1.0121 -0.2362 0.1891 0.019 Uiso 1 1 calc R U . . .
C53 C 0.84988(17) -0.23752(19) 0.17689(11) 0.0174(4) Uani 1 1 d . . . . .
H53A H 0.8768 -0.2765 0.1395 0.021 Uiso 1 1 calc R U . . .
H53B H 0.8114 -0.2870 0.2130 0.021 Uiso 1 1 calc R U . . .
C54 C 0.77622(16) -0.13693(18) 0.15650(10) 0.0146(4) Uani 1 1 d . . . . .
H54A H 0.7425 -0.1454 0.1187 0.018 Uiso 1 1 calc R U . . .
H54B H 0.7188 -0.1224 0.1931 0.018 Uiso 1 1 calc R U . . .
C55 C 1.03950(16) -0.01553(18) 0.15622(10) 0.0133(4) Uani 1 1 d . . . . .
C56 C 1.08649(16) 0.0317(2) 0.09827(10) 0.0156(4) Uani 1 1 d . . . . .
C57 C 1.17757(18) 0.1052(2) 0.08243(10) 0.0182(5) Uani 1 1 d . . . . .
H57A H 1.1638 0.1599 0.1121 0.022 Uiso 1 1 calc R U . . .
H57B H 1.2461 0.0623 0.0899 0.022 Uiso 1 1 calc R U . . .
C58 C 1.07477(16) -0.00915(18) 0.21986(10) 0.0133(4) Uani 1 1 d . . . . .
C59 C 0.99645(17) 0.00261(18) 0.27496(10) 0.0143(4) Uani 1 1 d . . . . .
H59 H 0.9224 0.0038 0.2713 0.017 Uiso 1 1 calc R U . . .
C60 C 1.02403(18) 0.01255(19) 0.33423(10) 0.0168(4) Uani 1 1 d . . . . .
H60 H 0.9694 0.0228 0.3703 0.020 Uiso 1 1 calc R U . . .
C61 C 1.13301(18) 0.00749(19) 0.34106(10) 0.0171(4) Uani 1 1 d . . . . .
H61 H 1.1528 0.0140 0.3818 0.020 Uiso 1 1 calc R U . . .
C62 C 1.21196(17) -0.0072(2) 0.28754(10) 0.0176(4) Uani 1 1 d . . . . .
H62 H 1.2860 -0.0122 0.2920 0.021 Uiso 1 1 calc R U . . .
C63 C 1.18316(16) -0.01447(18) 0.22777(10) 0.0144(4) Uani 1 1 d . . . . .
H63 H 1.2379 -0.0232 0.1915 0.017 Uiso 1 1 calc R U . . .
C64 C -0.15456(17) 0.65262(19) 0.36586(11) 0.0153(4) Uani 1 1 d . . . . .
H64A H -0.1814 0.5857 0.3926 0.018 Uiso 1 1 calc R U . . .
H64B H -0.1374 0.6423 0.3194 0.018 Uiso 1 1 calc R U . . .
C65 C -0.23876(18) 0.7502(2) 0.37433(11) 0.0170(4) Uani 1 1 d . . . . .
H65A H -0.2449 0.7965 0.3318 0.020 Uiso 1 1 calc R U . . .
H65B H -0.3105 0.7261 0.3945 0.020 Uiso 1 1 calc R U . . .
C66 C -0.19366(19) 0.8087(2) 0.41898(11) 0.0182(4) Uani 1 1 d . . . . .
C67 C -0.23457(19) 0.8945(2) 0.44987(10) 0.0206(5) Uani 1 1 d . . . . .
H67 H -0.3054 0.9268 0.4466 0.025 Uiso 1 1 calc R U . . .
C68 C -0.1688(2) 0.9337(2) 0.48670(11) 0.0263(5) Uani 1 1 d . . . . .
H68 H -0.1932 0.9944 0.5080 0.032 Uiso 1 1 calc R U . . .
C69 C -0.0682(2) 0.8815(2) 0.49094(11) 0.0249(5) Uani 1 1 d . . . . .
H69 H -0.0252 0.9075 0.5168 0.030 Uiso 1 1 calc R U . . .
C70 C -0.08793(18) 0.76475(19) 0.42422(10) 0.0155(4) Uani 1 1 d . . . . .
C71 C 0.04800(16) 0.64566(19) 0.36240(10) 0.0145(4) Uani 1 1 d . . . . .
C72 C 0.07833(16) 0.55522(19) 0.33929(10) 0.0163(4) Uani 1 1 d . . . . .
C73 C 0.19251(17) 0.55912(19) 0.30103(11) 0.0195(5) Uani 1 1 d . . . . .
H73A H 0.1915 0.5738 0.2533 0.023 Uiso 1 1 calc R U . . .
H73B H 0.2368 0.4906 0.3118 0.023 Uiso 1 1 calc R U . . .
C74 C 0.23500(17) 0.65270(19) 0.32421(12) 0.0217(5) Uani 1 1 d . . . . .
H74A H 0.2829 0.6930 0.2881 0.026 Uiso 1 1 calc R U . . .
H74B H 0.2758 0.6255 0.3609 0.026 Uiso 1 1 calc R U . . .
C75 C 0.13433(17) 0.72528(18) 0.34664(12) 0.0185(5) Uani 1 1 d . . . . .
H75A H 0.1423 0.7557 0.3858 0.022 Uiso 1 1 calc R U . . .
H75B H 0.1184 0.7848 0.3113 0.022 Uiso 1 1 calc R U . . .
C76 C 0.01737(16) 0.45984(18) 0.34329(10) 0.0130(4) Uani 1 1 d . . . . .
C77 C -0.03157(17) 0.41311(18) 0.40218(10) 0.0152(4) Uani 1 1 d D . . . .
C78 C -0.10418(19) 0.3225(2) 0.41615(10) 0.0190(5) Uani 1 1 d D . . . .
H78C H -0.1225 0.3077 0.3763 0.023 Uiso 0.24 1 d R U P B .
H78D H -0.0689 0.2582 0.4376 0.023 Uiso 0.24 1 d R U P . .
H78A H -0.0628 0.2565 0.4077 0.023 Uiso 0.76 1 d R U P . .
H78B H -0.1586 0.3374 0.3883 0.023 Uiso 0.76 1 d R U P . .
O4 O -0.15421(12) 0.31056(13) 0.48357(7) 0.0157(4) Uani 0.76 1 d D U P B 1
H4A H -0.1079 0.2848 0.5076 0.024 Uiso 0.76 1 calc R U P B 1
O4A O -0.2040(3) 0.3581(5) 0.4596(2) 0.0204(11) Uiso 0.24 1 d D U P B 2
H4A1 H -0.2336 0.3037 0.4808 0.031 Uiso 0.24 1 calc R U P B 2
C79 C 0.01127(15) 0.42468(17) 0.28014(10) 0.0119(4) Uani 1 1 d . . . . .
C80 C -0.00201(18) 0.50270(19) 0.22574(10) 0.0155(4) Uani 1 1 d . . . . .
H80 H -0.0037 0.5769 0.2292 0.019 Uiso 1 1 calc R U . . .
C81 C -0.01285(18) 0.4736(2) 0.16627(10) 0.0188(5) Uani 1 1 d . . . . .
H81 H -0.0231 0.5277 0.1298 0.023 Uiso 1 1 calc R U . . .
C82 C -0.00867(18) 0.3662(2) 0.16048(10) 0.0201(5) Uani 1 1 d . . . . .
H82 H -0.0170 0.3461 0.1202 0.024 Uiso 1 1 calc R U . . .
C83 C 0.00758(17) 0.2879(2) 0.21328(11) 0.0184(4) Uani 1 1 d . . . . .
H83 H 0.0119 0.2140 0.2087 0.022 Uiso 1 1 calc R U . . .
C84 C 0.01774(17) 0.31586(19) 0.27345(10) 0.0157(4) Uani 1 1 d . . . . .
H84 H 0.0289 0.2613 0.3095 0.019 Uiso 1 1 calc R U . . .
N1 N 0.31584(14) 0.56518(16) 0.10679(9) 0.0163(4) Uani 1 1 d . . . . .
N2 N 0.19604(14) 0.53635(16) 0.03510(9) 0.0174(4) Uani 1 1 d . . . . .
N3 N 0.43752(14) 0.18609(16) 0.39225(9) 0.0150(4) Uani 1 1 d . . . . .
N4 N 0.46709(16) 0.30341(17) 0.46421(9) 0.0194(4) Uani 1 1 d . . . . .
N5 N 0.81689(14) 0.05653(16) 0.11351(8) 0.0148(4) Uani 1 1 d . . . . .
N6 N 0.70513(14) 0.01960(16) 0.03990(8) 0.0145(4) Uani 1 1 d . . . . .
N7 N -0.05812(14) 0.68160(15) 0.38907(9) 0.0142(4) Uani 1 1 d . . . . .
N8 N -0.02533(17) 0.79626(17) 0.46134(9) 0.0196(4) Uani 1 1 d . . . . .
O1 O 0.64576(11) 0.70583(12) 0.03556(7) 0.0269(4) Uani 1 1 d . . . . .
H1O H 0.7165 0.7331 0.0144 0.040 Uiso 1 1 d R U . . .
O3 O 1.18733(11) 0.15776(12) 0.01659(6) 0.0217(3) Uani 1 1 d . . . . .
H3O H 1.1925 0.1006 -0.0107 0.033 Uiso 1 1 d R U . . .
H56 H 1.051(2) 0.031(2) 0.0600(12) 0.027(7) Uiso 1 1 d . . . . .
H14 H 0.5552(19) 0.544(2) 0.0537(10) 0.015(6) Uiso 1 1 d . . . . .
H77 H -0.0220(17) 0.4362(19) 0.4440(10) 0.011(5) Uiso 1 1 d . . . . .
H35 H 0.4687(17) -0.0612(19) 0.4468(10) 0.010(5) Uiso 1 1 d . . . . .

loop_
_atom_site_aniso_label
_atom_site_aniso_U_11
_atom_site_aniso_U_22
_atom_site_aniso_U_33
_atom_site_aniso_U_23
_atom_site_aniso_U_13
_atom_site_aniso_U_12
C1 0.0133(10) 0.0123(11) 0.0193(10) -0.0022(9) -0.0017(8) -0.0029(7)
C2 0.0165(10) 0.0142(11) 0.0213(10) -0.0037(10) -0.0034(9) -0.0020(8)
C3 0.0139(9) 0.0142(11) 0.0118(8) -0.0013(8) 0.0011(7) -0.0015(7)
C4 0.0176(9) 0.0206(11) 0.0143(9) 0.0020(8) -0.0008(7) 0.0023(8)
C5 0.0169(10) 0.0272(12) 0.0155(9) 0.0020(9) -0.0039(7) 0.0005(8)
C6 0.0167(10) 0.0269(12) 0.0130(9) -0.0008(8) -0.0037(7) -0.0067(8)
C7 0.0103(9) 0.0159(11) 0.0143(9) 0.0027(8) -0.0010(7) -0.0034(7)
C8 0.0080(8) 0.0155(11) 0.0135(8) -0.0029(8) -0.0018(6) -0.0016(6)
C9 0.0069(8) 0.0171(11) 0.0152(8) -0.0041(8) 0.0000(7) -0.0031(7)
C10 0.0106(9) 0.0171(11) 0.0233(9) 0.0019(8) -0.0028(7) -0.0033(7)
C11 0.0144(9) 0.0163(11) 0.0354(11) -0.0024(9) -0.0048(8) -0.0062(7)
C12 0.0122(9) 0.0168(11) 0.0298(10) -0.0035(9) -0.0025(8) -0.0061(7)
C13 0.0074(9) 0.0142(11) 0.0191(9) -0.0041(8) -0.0010(7) -0.0013(7)
C14 0.0106(9) 0.0186(11) 0.0168(9) -0.0029(9) -0.0003(7) -0.0038(7)
C15 0.0117(9) 0.0168(11) 0.0178(9) 0.0012(8) -0.0022(8) -0.0050(7)
C16 0.0136(10) 0.0123(11) 0.0153(9) -0.0003(8) -0.0007(7) -0.0061(7)
C17 0.0112(9) 0.0110(11) 0.0225(10) -0.0012(9) 0.0005(8) 0.0000(7)
C18 0.0152(10) 0.0150(11) 0.0196(9) -0.0011(9) 0.0023(8) -0.0019(7)
C19 0.0205(11) 0.0162(12) 0.0160(9) -0.0009(9) -0.0038(8) -0.0055(8)
C20 0.0141(10) 0.0187(12) 0.0239(10) 0.0003(9) -0.0031(8) -0.0063(7)
C21 0.0110(10) 0.0146(11) 0.0213(10) -0.0017(9) -0.0010(8) -0.0038(7)
C22 0.0122(10) 0.0173(12) 0.0205(10) -0.0059(10) -0.0036(8) -0.0042(8)
C23 0.0149(10) 0.0135(11) 0.0228(10) -0.0009(10) -0.0033(8) -0.0018(8)
C24 0.0186(10) 0.0174(12) 0.0172(10) -0.0013(9) 0.0027(8) -0.0054(8)
C25 0.0213(10) 0.0174(11) 0.0184(10) 0.0012(9) 0.0034(8) -0.0025(8)
C26 0.0372(12) 0.0192(12) 0.0148(9) -0.0057(9) 0.0066(9) -0.0062(9)
C27 0.0387(13) 0.0246(13) 0.0136(9) -0.0033(9) -0.0022(9) -0.0126(10)
C28 0.0193(10) 0.0146(11) 0.0134(9) 0.0004(9) -0.0031(8) -0.0041(7)
C29 0.0101(9) 0.0179(11) 0.0242(10) -0.0004(9) -0.0034(7) -0.0043(7)
C30 0.0096(9) 0.0179(11) 0.0202(9) -0.0016(9) -0.0005(7) -0.0024(7)
C31 0.0115(9) 0.0164(11) 0.0318(10) -0.0021(9) 0.0006(8) -0.0041(7)
C32 0.0118(9) 0.0152(11) 0.0451(13) -0.0074(10) 0.0002(8) -0.0040(7)
C33 0.0124(9) 0.0111(10) 0.0437(13) -0.0064(9) -0.0016(8) -0.0022(7)
C34 0.0111(9) 0.0111(11) 0.0186(9) -0.0016(9) -0.0019(7) -0.0011(7)
C35 0.0134(9) 0.0137(11) 0.0179(9) -0.0032(9) -0.0033(7) -0.0016(7)
C36 0.0191(10) 0.0143(11) 0.0159(9) 0.0000(9) 0.0000(8) -0.0048(7)
O2 0.0121(8) 0.0129(9) 0.0264(10) -0.0025(8) 0.0062(7) -0.0038(6)
C37 0.0059(8) 0.0121(11) 0.0192(9) -0.0019(8) 0.0006(7) -0.0001(6)
C38 0.0186(10) 0.0128(11) 0.0160(9) -0.0039(9) 0.0035(8) -0.0029(7)
C39 0.0152(10) 0.0283(14) 0.0126(9) 0.0009(9) 0.0000(8) -0.0033(8)
C40 0.0156(10) 0.0327(15) 0.0202(10) -0.0108(10) 0.0000(8) -0.0091(9)
C41 0.0156(10) 0.0181(12) 0.0228(10) -0.0075(10) 0.0006(8) -0.0070(7)
C42 0.0131(9) 0.0150(12) 0.0157(9) 0.0002(9) 0.0006(7) -0.0035(7)
C43 0.0125(10) 0.0125(11) 0.0206(10) -0.0021(9) -0.0019(8) -0.0026(7)
C44 0.0169(10) 0.0139(12) 0.0242(11) -0.0022(10) -0.0036(9) -0.0014(8)
C45 0.0133(9) 0.0158(11) 0.0127(9) 0.0019(8) 0.0005(8) -0.0019(7)
C46 0.0176(10) 0.0244(12) 0.0152(9) 0.0062(9) -0.0021(8) 0.0010(8)
C47 0.0137(9) 0.0273(12) 0.0147(9) 0.0014(8) -0.0021(7) 0.0016(8)
C48 0.0125(9) 0.0241(11) 0.0133(9) -0.0008(8) -0.0027(7) -0.0027(7)
C49 0.0094(9) 0.0161(11) 0.0141(9) 0.0024(8) -0.0001(7) -0.0041(7)
C50 0.0068(8) 0.0181(11) 0.0136(8) -0.0052(8) -0.0002(7) -0.0026(7)
C51 0.0061(8) 0.0152(10) 0.0094(7) -0.0015(7) -0.0007(6) -0.0025(7)
C52 0.0091(8) 0.0172(11) 0.0197(9) 0.0015(8) -0.0042(7) -0.0024(7)
C53 0.0144(9) 0.0144(10) 0.0237(9) -0.0001(8) -0.0038(7) -0.0062(7)
C54 0.0119(8) 0.0156(10) 0.0171(8) -0.0012(8) -0.0028(7) -0.0058(7)
C55 0.0083(9) 0.0136(11) 0.0187(9) -0.0045(8) -0.0015(7) -0.0018(7)
C56 0.0119(9) 0.0210(11) 0.0146(9) -0.0034(9) -0.0010(7) -0.0056(7)
C57 0.0159(10) 0.0241(12) 0.0153(9) -0.0031(9) 0.0014(8) -0.0111(8)
C58 0.0134(10) 0.0124(11) 0.0143(8) -0.0005(8) -0.0016(7) -0.0060(7)
C59 0.0113(9) 0.0100(10) 0.0202(9) -0.0020(9) 0.0011(8) 0.0001(7)
C60 0.0163(10) 0.0147(11) 0.0173(9) -0.0012(9) 0.0019(8) -0.0021(7)
C61 0.0206(11) 0.0177(12) 0.0141(9) -0.0024(9) -0.0035(8) -0.0057(8)
C62 0.0151(10) 0.0200(12) 0.0190(9) 0.0007(9) -0.0055(8) -0.0076(7)
C63 0.0106(9) 0.0152(11) 0.0177(9) -0.0036(9) 0.0000(7) -0.0046(7)
C64 0.0128(10) 0.0170(12) 0.0185(10) -0.0061(9) -0.0027(8) -0.0053(7)
C65 0.0149(10) 0.0160(11) 0.0186(10) 0.0014(9) -0.0026(8) -0.0019(8)
C66 0.0210(10) 0.0157(11) 0.0153(9) 0.0016(9) 0.0020(8) -0.0045(8)
C67 0.0227(10) 0.0179(11) 0.0170(10) 0.0015(9) 0.0035(8) -0.0002(8)
C68 0.0424(13) 0.0217(12) 0.0131(9) -0.0064(9) 0.0072(9) -0.0078(10)
C69 0.0391(13) 0.0247(13) 0.0120(9) -0.0019(9) -0.0027(8) -0.0106(9)
C70 0.0208(10) 0.0155(11) 0.0099(9) 0.0005(9) -0.0020(8) -0.0052(8)
C71 0.0093(9) 0.0169(11) 0.0171(9) -0.0002(8) -0.0016(7) -0.0042(7)
C72 0.0112(9) 0.0178(11) 0.0193(9) 0.0006(8) -0.0032(7) -0.0038(7)
C73 0.0111(9) 0.0153(11) 0.0308(11) -0.0021(9) 0.0011(8) -0.0045(7)
C74 0.0106(9) 0.0165(11) 0.0380(12) -0.0067(9) -0.0002(8) -0.0031(7)
C75 0.0121(9) 0.0099(10) 0.0329(11) -0.0021(8) -0.0027(7) -0.0020(7)
C76 0.0109(9) 0.0116(11) 0.0161(9) -0.0021(8) -0.0007(7) -0.0012(7)
C77 0.0140(9) 0.0144(11) 0.0178(9) -0.0020(9) -0.0041(7) -0.0021(7)
C78 0.0251(11) 0.0172(12) 0.0140(9) 0.0014(9) -0.0006(8) -0.0082(8)
O4 0.0115(7) 0.0158(9) 0.0177(8) 0.0023(7) -0.0006(6) -0.0027(6)
C79 0.0065(8) 0.0113(11) 0.0167(9) -0.0021(8) 0.0007(7) 0.0003(6)
C80 0.0174(10) 0.0124(11) 0.0155(9) -0.0031(9) 0.0031(8) -0.0026(7)
C81 0.0150(10) 0.0261(13) 0.0132(9) 0.0009(9) 0.0000(8) -0.0025(8)
C82 0.0155(10) 0.0275(14) 0.0191(10) -0.0066(10) -0.0015(8) -0.0070(8)
C83 0.0168(10) 0.0168(12) 0.0232(10) -0.0072(10) -0.0005(8) -0.0064(8)
C84 0.0148(10) 0.0138(11) 0.0171(9) 0.0013(9) -0.0007(8) -0.0042(7)
N1 0.0130(8) 0.0179(10) 0.0195(8) -0.0035(8) -0.0048(7) -0.0027(6)
N2 0.0138(8) 0.0218(10) 0.0167(8) -0.0030(7) -0.0014(7) -0.0037(6)
N3 0.0096(8) 0.0148(10) 0.0222(8) -0.0048(8) -0.0041(7) -0.0030(6)
N4 0.0243(9) 0.0190(10) 0.0159(8) -0.0003(8) -0.0046(7) -0.0077(7)
N5 0.0115(8) 0.0183(10) 0.0161(8) -0.0029(7) -0.0052(7) -0.0031(6)
N6 0.0121(7) 0.0177(9) 0.0135(8) -0.0008(7) -0.0027(6) -0.0015(6)
N7 0.0094(8) 0.0142(9) 0.0197(8) -0.0037(8) -0.0026(6) -0.0026(6)
N8 0.0259(9) 0.0202(10) 0.0142(8) -0.0021(8) -0.0037(7) -0.0090(7)
O1 0.0181(6) 0.0247(8) 0.0342(8) 0.0132(6) -0.0074(6) -0.0093(5)
O3 0.0236(7) 0.0210(7) 0.0190(6) 0.0021(6) 0.0002(5) -0.0091(5)

loop_
_atom_type_symbol
_atom_type_description
_atom_type_scat_dispersion_real
_atom_type_scat_dispersion_imag
_atom_type_scat_source
C C 0.0181 0.0091 'International Tables Vol C Tables 4.2.6.8 and 6.1.1.4'
H H 0.0000 0.0000 'International Tables Vol C Tables 4.2.6.8 and 6.1.1.4'
N N 0.0311 0.0180 'International Tables Vol C Tables 4.2.6.8 and 6.1.1.4'
O O 0.0492 0.0322 'International Tables Vol C Tables 4.2.6.8 and 6.1.1.4'

loop_
_geom_angle_atom_site_label_1
_geom_angle_atom_site_label_2
_geom_angle_atom_site_label_3
_geom_angle
N1 C1 C2 105.88(18)
N1 C1 H1A 110.6
C2 C1 H1A 110.6
N1 C1 H1B 110.6
C2 C1 H1B 110.6
H1A C1 H1B 108.7
C3 C2 C1 102.59(19)
C3 C2 H2A 111.2
C1 C2 H2A 111.2
C3 C2 H2B 111.2
C1 C2 H2B 111.2
H2A C2 H2B 109.2
C4 C3 C7 117.95(18)
C4 C3 C2 132.6(2)
C7 C3 C2 109.45(18)
C3 C4 C5 117.2(2)
C3 C4 H4 121.4
C5 C4 H4 121.4
C6 C5 C4 119.5(2)
C6 C5 H5 120.2
C4 C5 H5 120.2
N2 C6 C5 124.66(19)
N2 C6 H6 117.7
C5 C6 H6 117.7
N2 C7 N1 123.6(2)
N2 C7 C3 126.3(2)
N1 C7 C3 110.06(18)
N1 C8 C9 127.01(18)
N1 C8 C12 121.88(18)
C9 C8 C12 110.19(19)
C8 C9 C13 126.4(2)
C8 C9 C10 110.53(17)
C13 C9 C10 122.95(18)
C9 C10 C11 104.05(17)
C9 C10 H10A 110.9
C11 C10 H10A 110.9
C9 C10 H10B 110.9
C11 C10 H10B 110.9
H10A C10 H10B 109.0
C12 C11 C10 104.62(18)
C12 C11 H11A 110.8
C10 C11 H11A 110.8
C12 C11 H11B 110.8
C10 C11 H11B 110.8
H11A C11 H11B 108.9
C8 C12 C11 104.32(17)
C8 C12 H12A 110.9
C11 C12 H12A 110.9
C8 C12 H12B 110.9
C11 C12 H12B 110.9
H12A C12 H12B 108.9
C14 C13 C9 121.93(18)
C14 C13 C16 123.06(18)
C9 C13 C16 115.01(18)
C13 C14 C15 129.39(19)
C13 C14 H14 120.2(13)
C15 C14 H14 109.7(13)
O1 C15 C14 107.68(16)
O1 C15 H15A 110.2
C14 C15 H15A 110.2
O1 C15 H15B 110.2
C14 C15 H15B 110.2
H15A C15 H15B 108.5
C21 C16 C17 117.54(19)
C21 C16 C13 122.86(18)
C17 C16 C13 119.57(19)
C18 C17 C16 121.7(2)
C18 C17 H17 119.2
C16 C17 H17 119.2
C17 C18 C19 120.04(19)
C17 C18 H18 120.0
C19 C18 H18 120.0
C20 C19 C18 118.98(19)
C20 C19 H19 120.5
C18 C19 H19 120.5
C21 C20 C19 120.7(2)
C21 C20 H20 119.7
C19 C20 H20 119.7
C20 C21 C16 121.0(2)
C20 C21 H21 119.5
C16 C21 H21 119.5
N3 C22 C23 104.56(18)
N3 C22 H22A 110.8
C23 C22 H22A 110.8
N3 C22 H22B 110.8
C23 C22 H22B 110.8
H22A C22 H22B 108.9
C24 C23 C22 103.58(18)
C24 C23 H23A 111.0
C22 C23 H23A 111.0
C24 C23 H23B 111.0
C22 C23 H23B 111.0
H23A C23 H23B 109.0
C25 C24 C28 119.2(2)
C25 C24 C23 132.1(2)
C28 C24 C23 108.64(19)
C24 C25 C26 118.6(2)
C24 C25 H25 120.7
C26 C25 H25 120.7
C27 C26 C25 117.4(2)
C27 C26 H26 121.3
C25 C26 H26 121.3
N4 C27 C26 125.8(2)
N4 C27 H27 117.1
C26 C27 H27 117.1
N4 C28 N3 123.9(2)
N4 C28 C24 124.1(2)
N3 C28 C24 111.92(18)
C30 C29 N3 126.75(19)
C30 C29 C33 113.97(19)
N3 C29 C33 118.37(19)
C29 C30 C34 130.24(19)
C29 C30 C31 109.74(19)
C34 C30 C31 119.92(19)
C30 C31 C32 102.61(18)
C30 C31 H31A 111.2
C32 C31 H31A 111.2
C30 C31 H31B 111.2
C32 C31 H31B 111.2
H31A C31 H31B 109.2
C31 C32 C33 105.63(18)
C31 C32 H32A 110.6
C33 C32 H32A 110.6
C31 C32 H32B 110.6
C33 C32 H32B 110.6
H32A C32 H32B 108.7
C29 C33 C32 101.24(18)
C29 C33 H33A 111.5
C32 C33 H33A 111.5
C29 C33 H33B 111.5
C32 C33 H33B 111.5
H33A C33 H33B 109.3
C35 C34 C30 119.23(18)
C35 C34 C37 124.07(19)
C30 C34 C37 116.69(18)
C34 C35 C36 127.47(18)
C34 C35 H35 119.7(13)
C36 C35 H35 112.8(13)
O2A C36 C35 106.8(2)
O2 C36 C35 107.19(17)
O2A C36 H36C 108.4
O2 C36 H36C 137.5
C35 C36 H36C 110.2
O2A C36 H36D 112.1
O2 C36 H36D 75.3
C35 C36 H36D 110.7
H36C C36 H36D 108.6
O2A C36 H36A 73.1
O2 C36 H36A 110.0
C35 C36 H36A 110.1
H36C C36 H36A 37.3
H36D C36 H36A 134.8
O2A C36 H36B 138.7
O2 C36 H36B 110.3
C35 C36 H36B 110.6
H36C C36 H36B 74.3
H36D C36 H36B 37.3
H36A C36 H36B 108.6
C36 O2 H2 109.5
C36 O2A H2A1 109.5
C38 C37 C42 118.66(19)
C38 C37 C34 119.07(19)
C42 C37 C34 122.27(19)
C37 C38 C39 121.1(2)
C37 C38 H38 119.4
C39 C38 H38 119.4
C40 C39 C38 119.8(2)
C40 C39 H39 120.1
C38 C39 H39 120.1
C39 C40 C41 119.9(2)
C39 C40 H40 120.0
C41 C40 H40 120.0
C40 C41 C42 120.7(2)
C40 C41 H41 119.6
C42 C41 H41 119.6
C41 C42 C37 119.8(2)
C41 C42 H42 120.1
C37 C42 H42 120.1
N5 C43 C44 105.75(18)
N5 C43 H43A 110.6
C44 C43 H43A 110.6
N5 C43 H43B 110.6
C44 C43 H43B 110.6
H43A C43 H43B 108.7
C45 C44 C43 102.61(19)
C45 C44 H44A 111.2
C43 C44 H44A 111.2
C45 C44 H44B 111.2
C43 C44 H44B 111.2
H44A C44 H44B 109.2
C46 C45 C49 117.5(2)
C46 C45 C44 133.2(2)
C49 C45 C44 109.27(19)
C45 C46 C47 117.9(2)
C45 C46 H46 121.1
C47 C46 H46 121.1
C48 C47 C46 119.6(2)
C48 C47 H47 120.2
C46 C47 H47 120.2
N6 C48 C47 124.40(19)
N6 C48 H48 117.8
C47 C48 H48 117.8
N6 C49 N5 123.4(2)
N6 C49 C45 126.4(2)
N5 C49 C45 110.25(18)
N5 C50 C51 126.67(18)
N5 C50 C54 122.21(17)
C51 C50 C54 109.95(19)
C50 C51 C55 126.6(2)
C50 C51 C52 110.65(17)
C55 C51 C52 122.59(17)
C51 C52 C53 103.84(16)
C51 C52 H52A 111.0
C53 C52 H52A 111.0
C51 C52 H52B 111.0
C53 C52 H52B 111.0
H52A C52 H52B 109.0
C54 C53 C52 103.88(17)
C54 C53 H53A 111.0
C52 C53 H53A 111.0
C54 C53 H53B 111.0
C52 C53 H53B 111.0
H53A C53 H53B 109.0
C50 C54 C53 103.98(16)
C50 C54 H54A 111.0
C53 C54 H54A 111.0
C50 C54 H54B 111.0
C53 C54 H54B 111.0
H54A C54 H54B 109.0
C56 C55 C51 121.18(18)
C56 C55 C58 124.04(18)
C51 C55 C58 114.78(17)
C55 C56 C57 129.27(18)
C55 C56 H56 117.8(15)
C57 C56 H56 112.0(15)
O3 C57 C56 111.18(16)
O3 C57 H57A 109.4
C56 C57 H57A 109.4
O3 C57 H57B 109.4
C56 C57 H57B 109.4
H57A C57 H57B 108.0
C63 C58 C59 117.48(18)
C63 C58 C55 123.24(18)
C59 C58 C55 119.28(18)
C60 C59 C58 121.85(19)
C60 C59 H59 119.1
C58 C59 H59 119.1
C59 C60 C61 119.75(19)
C59 C60 H60 120.1
C61 C60 H60 120.1
C62 C61 C60 119.29(18)
C62 C61 H61 120.4
C60 C61 H61 120.4
C63 C62 C61 120.39(19)
C63 C62 H62 119.8
C61 C62 H62 119.8
C62 C63 C58 121.19(19)
C62 C63 H63 119.4
C58 C63 H63 119.4
N7 C64 C65 104.27(18)
N7 C64 H64A 110.9
C65 C64 H64A 110.9
N7 C64 H64B 110.9
C65 C64 H64B 110.9
H64A C64 H64B 108.9
C66 C65 C64 103.18(18)
C66 C65 H65A 111.1
C64 C65 H65A 111.1
C66 C65 H65B 111.1
C64 C65 H65B 111.1
H65A C65 H65B 109.1
C67 C66 C70 119.0(2)
C67 C66 C65 132.2(2)
C70 C66 C65 108.74(19)
C66 C67 C68 118.1(2)
C66 C67 H67 120.9
C68 C67 H67 120.9
C69 C68 C67 118.0(2)
C69 C68 H68 121.0
C67 C68 H68 121.0
N8 C69 C68 125.4(2)
N8 C69 H69 117.3
C68 C69 H69 117.3
N8 C70 N7 123.8(2)
N8 C70 C66 124.4(2)
N7 C70 C66 111.78(18)
C72 C71 N7 126.78(19)
C72 C71 C75 113.61(18)
N7 C71 C75 118.63(19)
C71 C72 C76 129.69(19)
C71 C72 C73 110.01(19)
C76 C72 C73 120.24(19)
C72 C73 C74 102.87(18)
C72 C73 H73A 111.2
C74 C73 H73A 111.2
C72 C73 H73B 111.2
C74 C73 H73B 111.2
H73A C73 H73B 109.1
C73 C74 C75 105.44(17)
C73 C74 H74A 110.7
C75 C74 H74A 110.7
C73 C74 H74B 110.7
C75 C74 H74B 110.7
H74A C74 H74B 108.8
C71 C75 C74 101.40(18)
C71 C75 H75A 111.5
C74 C75 H75A 111.5
C71 C75 H75B 111.5
C74 C75 H75B 111.5
H75A C75 H75B 109.3
C77 C76 C72 119.47(18)
C77 C76 C79 124.22(19)
C72 C76 C79 116.27(18)
C76 C77 C78 127.73(19)
C76 C77 H77 121.9(13)
C78 C77 H77 110.3(13)
O4 C78 C77 109.48(17)
O4A C78 C77 107.0(3)
O4 C78 H78C 135.5
O4A C78 H78C 110.0
C77 C78 H78C 110.5
O4 C78 H78D 74.1
O4A C78 H78D 110.3
C77 C78 H78D 110.3
H78C C78 H78D 108.7
O4 C78 H78A 109.4
O4A C78 H78A 138.5
C77 C78 H78A 109.7
H78C C78 H78A 74.1
H78D C78 H78A 37.8
O4 C78 H78B 109.8
O4A C78 H78B 75.6
C77 C78 H78B 110.1
H78C C78 H78B 36.8
H78D C78 H78B 134.9
H78A C78 H78B 108.3
C78 O4 H4A 109.5
C78 O4A H4A1 109.5
C80 C79 C84 118.72(19)
C80 C79 C76 119.02(19)
C84 C79 C76 122.25(19)
C81 C80 C79 121.0(2)
C81 C80 H80 119.5
C79 C80 H80 119.5
C82 C81 C80 119.8(2)
C82 C81 H81 120.1
C80 C81 H81 120.1
C81 C82 C83 119.9(2)
C81 C82 H82 120.1
C83 C82 H82 120.1
C82 C83 C84 120.9(2)
C82 C83 H83 119.5
C84 C83 H83 119.5
C79 C84 C83 119.5(2)
C79 C84 H84 120.2
C83 C84 H84 120.2
C8 N1 C7 125.28(18)
C8 N1 C1 123.33(17)
C7 N1 C1 109.45(18)
C7 N2 C6 114.3(2)
C28 N3 C29 127.21(18)
C28 N3 C22 109.22(17)
C29 N3 C22 121.32(17)
C28 N4 C27 114.8(2)
C50 N5 C49 124.96(18)
C50 N5 C43 124.29(17)
C49 N5 C43 109.17(18)
C49 N6 C48 114.19(19)
C70 N7 C71 127.12(17)
C70 N7 C64 109.25(17)
C71 N7 C64 121.62(17)
C70 N8 C69 114.8(2)
C15 O1 H1O 103.8
C57 O3 H3O 106.4

loop_
_geom_bond_atom_site_label_1
_geom_bond_atom_site_label_2
_geom_bond_distance
C1 N1 1.458(3)
C1 C2 1.546(3)
C1 H1A 0.9900
C1 H1B 0.9900
C2 C3 1.509(3)
C2 H2A 0.9900
C2 H2B 0.9900
C3 C4 1.379(3)
C3 C7 1.413(3)
C4 C5 1.414(3)
C4 H4 0.9500
C5 C6 1.382(3)
C5 H5 0.9500
C6 N2 1.354(3)
C6 H6 0.9500
C7 N2 1.330(3)
C7 N1 1.399(3)
C8 N1 1.375(3)
C8 C9 1.382(3)
C8 C12 1.518(3)
C9 C13 1.483(3)
C9 C10 1.495(3)
C10 C11 1.545(3)
C10 H10A 0.9900
C10 H10B 0.9900
C11 C12 1.529(3)
C11 H11A 0.9900
C11 H11B 0.9900
C12 H12A 0.9900
C12 H12B 0.9900
C13 C14 1.334(3)
C13 C16 1.499(3)
C14 C15 1.504(3)
C14 H14 0.98(2)
C15 O1 1.414(3)
C15 H15A 0.9900
C15 H15B 0.9900
C16 C21 1.400(3)
C16 C17 1.407(3)
C17 C18 1.380(3)
C17 H17 0.9500
C18 C19 1.402(3)
C18 H18 0.9500
C19 C20 1.393(3)
C19 H19 0.9500
C20 C21 1.388(3)
C20 H20 0.9500
C21 H21 0.9500
C22 N3 1.491(2)
C22 C23 1.545(3)
C22 H22A 0.9900
C22 H22B 0.9900
C23 C24 1.509(3)
C23 H23A 0.9900
C23 H23B 0.9900
C24 C25 1.364(3)
C24 C28 1.401(3)
C25 C26 1.403(3)
C25 H25 0.9500
C26 C27 1.376(4)
C26 H26 0.9500
C27 N4 1.356(3)
C27 H27 0.9500
C28 N4 1.334(3)
C28 N3 1.375(3)
C29 C30 1.313(3)
C29 N3 1.414(3)
C29 C33 1.520(3)
C30 C34 1.487(3)
C30 C31 1.534(3)
C31 C32 1.534(3)
C31 H31A 0.9900
C31 H31B 0.9900
C32 C33 1.541(3)
C32 H32A 0.9900
C32 H32B 0.9900
C33 H33A 0.9900
C33 H33B 0.9900
C34 C35 1.355(3)
C34 C37 1.488(3)
C35 C36 1.506(3)
C35 H35 0.98(2)
C36 O2A 1.447(4)
C36 O2 1.457(3)
C36 H36C 0.9601
C36 H36D 0.9600
C36 H36A 0.9601
C36 H36B 0.9600
O2 H2 0.8400
O2A H2A1 0.8400
C37 C38 1.390(3)
C37 C42 1.400(3)
C38 C39 1.395(3)
C38 H38 0.9500
C39 C40 1.378(4)
C39 H39 0.9500
C40 C41 1.383(3)
C40 H40 0.9500
C41 C42 1.396(3)
C41 H41 0.9500
C42 H42 0.9500
C43 N5 1.460(3)
C43 C44 1.543(3)
C43 H43A 0.9900
C43 H43B 0.9900
C44 C45 1.505(3)
C44 H44A 0.9900
C44 H44B 0.9900
C45 C46 1.375(3)
C45 C49 1.413(3)
C46 C47 1.406(3)
C46 H46 0.9500
C47 C48 1.375(3)
C47 H47 0.9500
C48 N6 1.364(3)
C48 H48 0.9500
C49 N6 1.329(3)
C49 N5 1.394(3)
C50 N5 1.375(3)
C50 C51 1.376(3)
C50 C54 1.516(3)
C51 C55 1.484(3)
C51 C52 1.496(3)
C52 C53 1.543(3)
C52 H52A 0.9900
C52 H52B 0.9900
C53 C54 1.531(3)
C53 H53A 0.9900
C53 H53B 0.9900
C54 H54A 0.9900
C54 H54B 0.9900
C55 C56 1.331(3)
C55 C58 1.497(3)
C56 C57 1.517(3)
C56 H56 0.98(2)
C57 O3 1.418(2)
C57 H57A 0.9900
C57 H57B 0.9900
C58 C63 1.400(3)
C58 C59 1.405(3)
C59 C60 1.378(3)
C59 H59 0.9500
C60 C61 1.402(3)
C60 H60 0.9500
C61 C62 1.393(3)
C61 H61 0.9500
C62 C63 1.386(3)
C62 H62 0.9500
C63 H63 0.9500
C64 N7 1.491(2)
C64 C65 1.549(3)
C64 H64A 0.9900
C64 H64B 0.9900
C65 C66 1.506(3)
C65 H65A 0.9900
C65 H65B 0.9900
C66 C67 1.366(3)
C66 C70 1.402(3)
C67 C68 1.407(3)
C67 H67 0.9500
C68 C69 1.373(4)
C68 H68 0.9500
C69 N8 1.351(3)
C69 H69 0.9500
C70 N8 1.335(3)
C70 N7 1.369(3)
C71 C72 1.311(3)
C71 N7 1.418(3)
C71 C75 1.523(3)
C72 C76 1.485(3)
C72 C73 1.528(3)
C73 C74 1.535(3)
C73 H73A 0.9900
C73 H73B 0.9900
C74 C75 1.537(3)
C74 H74A 0.9900
C74 H74B 0.9900
C75 H75A 0.9900
C75 H75B 0.9900
C76 C77 1.352(3)
C76 C79 1.487(3)
C77 C78 1.505(3)
C77 H77 1.00(2)
C78 O4 1.438(2)
C78 O4A 1.499(4)
C78 H78C 0.9599
C78 H78D 0.9599
C78 H78A 0.9599
C78 H78B 0.9599
O4 H4A 0.8400
O4A H4A1 0.8400
C79 C80 1.394(3)
C79 C84 1.398(3)
C80 C81 1.394(3)
C80 H80 0.9500
C81 C82 1.377(4)
C81 H81 0.9500
C82 C83 1.379(3)
C82 H82 0.9500
C83 C84 1.400(3)
C83 H83 0.9500
C84 H84 0.9500
O1 H1O 0.9981
O3 H3O 0.9866

loop_
_geom_hbond_atom_site_label_D
_geom_hbond_atom_site_label_H
_geom_hbond_atom_site_label_A
_geom_hbond_distance_DH
_geom_hbond_distance_HA
_geom_hbond_distance_DA
_geom_hbond_angle_DHA
_geom_hbond_site_symmetry_A
O2 H2 O4 0.84 2.00 2.831(2) 172.6 2_556
O4 H4A N8 0.84 2.02 2.824(3) 161.3 2_566
O1 H1O O3 1.00 1.90 2.8268(19) 153.9 2_765
O3 H3O N6 0.99 1.99 2.821(2) 140.3 2_755

loop_
_geom_torsion_atom_site_label_1
_geom_torsion_atom_site_label_2
_geom_torsion_atom_site_label_3
_geom_torsion_atom_site_label_4
_geom_torsion
N1 C1 C2 C3 -14.6(2)
C1 C2 C3 C4 -171.8(2)
C1 C2 C3 C7 8.6(2)
C7 C3 C4 C5 -0.1(3)
C2 C3 C4 C5 -179.6(2)
C3 C4 C5 C6 -1.8(3)
C4 C5 C6 N2 2.0(4)
C4 C3 C7 N2 2.3(3)
C2 C3 C7 N2 -178.1(2)
C4 C3 C7 N1 -178.66(18)
C2 C3 C7 N1 1.0(2)
N1 C8 C9 C13 -12.2(3)
C12 C8 C9 C13 178.78(19)
N1 C8 C9 C10 164.55(19)
C12 C8 C9 C10 -4.5(2)
C8 C9 C10 C11 18.6(2)
C13 C9 C10 C11 -164.54(18)
C9 C10 C11 C12 -24.9(2)
N1 C8 C12 C11 178.61(18)
C9 C8 C12 C11 -11.7(2)
C10 C11 C12 C8 22.3(2)
C8 C9 C13 C14 -52.8(3)
C10 C9 C13 C14 130.8(2)
C8 C9 C13 C16 126.9(2)
C10 C9 C13 C16 -49.5(3)
C9 C13 C14 C15 175.0(2)
C16 C13 C14 C15 -4.7(4)
C13 C14 C15 O1 -136.6(2)
C14 C13 C16 C21 -40.3(3)
C9 C13 C16 C21 139.9(2)
C14 C13 C16 C17 137.8(2)
C9 C13 C16 C17 -41.9(3)
C21 C16 C17 C18 2.7(4)
C13 C16 C17 C18 -175.5(2)
C16 C17 C18 C19 -1.8(4)
C17 C18 C19 C20 -0.6(4)
C18 C19 C20 C21 2.0(4)
C19 C20 C21 C16 -0.9(4)
C17 C16 C21 C20 -1.4(3)
C13 C16 C21 C20 176.8(2)
N3 C22 C23 C24 -13.7(2)
C22 C23 C24 C25 -173.5(3)
C22 C23 C24 C28 9.3(3)
C28 C24 C25 C26 -1.0(3)
C23 C24 C25 C26 -178.0(2)
C24 C25 C26 C27 -2.1(3)
C25 C26 C27 N4 2.2(4)
C25 C24 C28 N4 4.6(4)
C23 C24 C28 N4 -177.8(2)
C25 C24 C28 N3 -178.4(2)
C23 C24 C28 N3 -0.9(3)
N3 C29 C30 C34 -10.6(4)
C33 C29 C30 C34 -179.4(2)
N3 C29 C30 C31 165.7(2)
C33 C29 C30 C31 -3.1(3)
C29 C30 C31 C32 18.2(2)
C34 C30 C31 C32 -165.1(2)
C30 C31 C32 C33 -25.6(2)
C30 C29 C33 C32 -13.2(3)
N3 C29 C33 C32 176.97(19)
C31 C32 C33 C29 23.6(2)
C29 C30 C34 C35 -53.0(3)
C31 C30 C34 C35 131.0(2)
C29 C30 C34 C37 125.5(2)
C31 C30 C34 C37 -50.4(3)
C30 C34 C35 C36 174.8(2)
C37 C34 C35 C36 -3.6(4)
C34 C35 C36 O2A -177.0(3)
C34 C35 C36 O2 -135.1(2)
C35 C34 C37 C38 138.4(2)
C30 C34 C37 C38 -40.1(3)
C35 C34 C37 C42 -41.4(3)
C30 C34 C37 C42 140.2(2)
C42 C37 C38 C39 2.8(3)
C34 C37 C38 C39 -176.97(19)
C37 C38 C39 C40 -1.6(3)
C38 C39 C40 C41 -0.3(3)
C39 C40 C41 C42 0.9(3)
C40 C41 C42 C37 0.4(3)
C38 C37 C42 C41 -2.2(3)
C34 C37 C42 C41 177.58(18)
N5 C43 C44 C45 -15.7(2)
C43 C44 C45 C46 -170.9(2)
C43 C44 C45 C49 9.2(2)
C49 C45 C46 C47 0.9(3)
C44 C45 C46 C47 -178.9(2)
C45 C46 C47 C48 -2.5(3)
C46 C47 C48 N6 1.6(4)
C46 C45 C49 N6 1.9(3)
C44 C45 C49 N6 -178.3(2)
C46 C45 C49 N5 -178.77(18)
C44 C45 C49 N5 1.1(2)
N5 C50 C51 C55 -10.1(3)
C54 C50 C51 C55 -177.91(18)
N5 C50 C51 C52 165.69(18)
C54 C50 C51 C52 -2.1(2)
C50 C51 C52 C53 18.5(2)
C55 C51 C52 C53 -165.48(18)
C51 C52 C53 C54 -26.9(2)
N5 C50 C54 C53 176.23(17)
C51 C50 C54 C53 -15.3(2)
C52 C53 C54 C50 25.67(19)
C50 C51 C55 C56 -55.5(3)
C52 C51 C55 C56 129.1(2)
C50 C51 C55 C58 125.1(2)
C52 C51 C55 C58 -50.3(3)
C51 C55 C56 C57 176.7(2)
C58 C55 C56 C57 -4.0(4)
C55 C56 C57 O3 -166.5(2)
C56 C55 C58 C63 -39.8(4)
C51 C55 C58 C63 139.6(2)
C56 C55 C58 C59 140.3(2)
C51 C55 C58 C59 -40.3(3)
C63 C58 C59 C60 2.3(4)
C55 C58 C59 C60 -177.8(2)
C58 C59 C60 C61 -2.1(4)
C59 C60 C61 C62 0.2(4)
C60 C61 C62 C63 1.3(4)
C61 C62 C63 C58 -1.1(4)
C59 C58 C63 C62 -0.7(3)
C55 C58 C63 C62 179.4(2)
N7 C64 C65 C66 -15.8(2)
C64 C65 C66 C67 -172.7(2)
C64 C65 C66 C70 11.0(3)
C70 C66 C67 C68 -1.1(3)
C65 C66 C67 C68 -177.2(2)
C66 C67 C68 C69 -1.8(4)
C67 C68 C69 N8 1.6(4)
C67 C66 C70 N8 4.8(4)
C65 C66 C70 N8 -178.3(2)
C67 C66 C70 N7 -178.24(19)
C65 C66 C70 N7 -1.3(3)
N7 C71 C72 C76 -10.4(4)
C75 C71 C72 C76 -178.8(2)
N7 C71 C72 C73 166.7(2)
C75 C71 C72 C73 -1.7(3)
C71 C72 C73 C74 17.0(2)
C76 C72 C73 C74 -165.5(2)
C72 C73 C74 C75 -25.1(2)
C72 C71 C75 C74 -14.3(2)
N7 C71 C75 C74 176.27(18)
C73 C74 C75 C71 23.8(2)
C71 C72 C76 C77 -52.2(3)
C73 C72 C76 C77 131.0(2)
C71 C72 C76 C79 125.5(2)
C73 C72 C76 C79 -51.3(3)
C72 C76 C77 C78 174.5(2)
C79 C76 C77 C78 -3.0(4)
C76 C77 C78 O4 -169.6(2)
C76 C77 C78 O4A -129.3(3)
C77 C76 C79 C80 138.5(2)
C72 C76 C79 C80 -39.1(3)
C77 C76 C79 C84 -41.1(3)
C72 C76 C79 C84 141.3(2)
C84 C79 C80 C81 2.4(3)
C76 C79 C80 C81 -177.18(18)
C79 C80 C81 C82 -1.1(3)
C80 C81 C82 C83 -0.8(3)
C81 C82 C83 C84 1.3(3)
C80 C79 C84 C83 -1.9(3)
C76 C79 C84 C83 177.71(18)
C82 C83 C84 C79 0.0(3)
C9 C8 N1 C7 169.1(2)
C12 C8 N1 C7 -23.1(3)
C9 C8 N1 C1 -28.5(3)
C12 C8 N1 C1 139.4(2)
N2 C7 N1 C8 -27.5(3)
C3 C7 N1 C8 153.42(19)
N2 C7 N1 C1 168.02(19)
C3 C7 N1 C1 -11.1(2)
C2 C1 N1 C8 -148.6(2)
C2 C1 N1 C7 16.2(2)
N1 C7 N2 C6 178.84(19)
C3 C7 N2 C6 -2.2(3)
C5 C6 N2 C7 0.0(3)
N4 C28 N3 C29 -28.7(3)
C24 C28 N3 C29 154.4(2)
N4 C28 N3 C22 168.4(2)
C24 C28 N3 C22 -8.6(3)
C30 C29 N3 C28 168.1(2)
C33 C29 N3 C28 -23.5(3)
C30 C29 N3 C22 -30.8(3)
C33 C29 N3 C22 137.6(2)
C23 C22 N3 C28 14.0(2)
C23 C22 N3 C29 -150.2(2)
N3 C28 N4 C27 179.0(2)
C24 C28 N4 C27 -4.4(3)
C26 C27 N4 C28 0.9(4)
C51 C50 N5 C49 163.96(19)
C54 C50 N5 C49 -29.6(3)
C51 C50 N5 C43 -31.9(3)
C54 C50 N5 C43 134.46(19)
N6 C49 N5 C50 -26.4(3)
C45 C49 N5 C50 154.27(19)
N6 C49 N5 C43 167.50(19)
C45 C49 N5 C43 -11.9(2)
C44 C43 N5 C50 -148.9(2)
C44 C43 N5 C49 17.4(2)
N5 C49 N6 C48 177.98(19)
C45 C49 N6 C48 -2.8(3)
C47 C48 N6 C49 1.0(3)
N8 C70 N7 C71 -28.7(3)
C66 C70 N7 C71 154.2(2)
N8 C70 N7 C64 167.4(2)
C66 C70 N7 C64 -9.6(3)
C72 C71 N7 C70 166.7(2)
C75 C71 N7 C70 -25.4(3)
C72 C71 N7 C64 -31.2(3)
C75 C71 N7 C64 136.7(2)
C65 C64 N7 C70 16.0(2)
C65 C64 N7 C71 -148.9(2)
N7 C70 N8 C69 178.5(2)
C66 C70 N8 C69 -4.9(3)
C68 C69 N8 C70 1.7(4)
